data_7061396
loop_
_publ_author_name
'Ahmed, Sayeed'
'Kumar, Akhilesh'
'Mukhopadhyay, Narottam'
'Lloret, Francesc'
'Mukherjee, Rabindranath'

_publ_section_title
;
 Heterobimetallic cyanide-bridged FeIII(\m-CN)MII complexes (M = Mn and
 Cu): synthesis, structure and magnetism
;
_journal_issue 16
_journal_name_full 'New Journal of Chemistry'
_journal_page_first 7711
_journal_page_last 7720
_journal_paper_doi 10.1039/D2NJ00126H
_journal_volume 46
_journal_year 2022
_chemical_formula_moiety 'C37 H36 B Cl Fe Mn N15, C3 H7 N O'
_chemical_formula_sum 'C40 H43 B Cl Fe Mn N16 O'
_chemical_formula_weight 920.95
_chemical_name_systematic MnL2
_space_group_crystal_system triclinic
_space_group_IT_number 2
_space_group_name_Hall '-P 1'
_space_group_name_H-M_alt 'P -1'
_atom_sites_solution_hydrogens geom
_atom_sites_solution_primary dual
_audit_creation_date 2022-03-19
_audit_creation_method
;
Olex2 1.5
(compiled 2021.12.09 svn.r5202d8cf for OlexSys, GUI svn.r6439)
;
_audit_update_record
;
2022-03-18 deposited with the CCDC.	2022-03-23 downloaded from the CCDC.
;
_cell_angle_alpha 89.260(5)
_cell_angle_beta 77.669(5)
_cell_angle_gamma 74.667(5)
_cell_formula_units_Z 2
_cell_length_a 12.732(2)
_cell_length_b 13.303(3)
_cell_length_c 13.725(3)
_cell_measurement_reflns_used 9970
_cell_measurement_temperature 100
_cell_measurement_theta_max 28.31
_cell_measurement_theta_min 2.52
_cell_volume 2187.8(8)
_computing_cell_refinement 'SAINT V8.38A (Bruker, 2018)'
_computing_data_collection 'SAINT V8.38A (Bruker, 2018)'
_computing_data_reduction 'SAINT V8.38A (Bruker, 2018)'
_computing_molecular_graphics 'Olex2 1.5 (Dolomanov et al., 2009)'
_computing_publication_material 'Olex2 1.5 (Dolomanov et al., 2009)'
_computing_structure_refinement 'SHELXL 2018/3 (Sheldrick, 2015)'
_computing_structure_solution 'SHELXT 2018/2 (Sheldrick, 2018)'
_diffrn_ambient_temperature 100
_diffrn_detector_area_resol_mean 7.9580
_diffrn_measured_fraction_theta_full 0.998
_diffrn_measured_fraction_theta_max 0.996
_diffrn_measurement_device_type 'Bruker APEX-II CCD'
_diffrn_measurement_method '\f and \w scans'
_diffrn_radiation_type MoK\a
_diffrn_radiation_wavelength 0.71073
_diffrn_reflns_av_R_equivalents 0.0539
_diffrn_reflns_av_unetI/netI 0.0467
_diffrn_reflns_Laue_measured_fraction_full 0.998
_diffrn_reflns_Laue_measured_fraction_max 0.996
_diffrn_reflns_limit_h_max 16
_diffrn_reflns_limit_h_min -16
_diffrn_reflns_limit_k_max 17
_diffrn_reflns_limit_k_min -17
_diffrn_reflns_limit_l_max 18
_diffrn_reflns_limit_l_min -18
_diffrn_reflns_number 44806
_diffrn_reflns_point_group_measured_fraction_full 0.998
_diffrn_reflns_point_group_measured_fraction_max 0.996
_diffrn_reflns_theta_full 25.242
_diffrn_reflns_theta_max 28.365
_diffrn_reflns_theta_min 2.319
_diffrn_source 'micro-focus sealed X-ray tube'
_diffrn_source_current 1.0
_diffrn_source_power 0.05
_diffrn_source_voltage 50.0
_diffrn_standards_number 0
_exptl_absorpt_coefficient_mu 0.734
_exptl_absorpt_correction_T_max 0.7457
_exptl_absorpt_correction_T_min 0.6824
_exptl_absorpt_correction_type empirical
_exptl_absorpt_process_details
;
SADABS-2016/2 (Bruker,2016/2) was used for absorption correction.
wR2(int) was 0.1242 before and 0.0643 after correction.
The Ratio of minimum to maximum transmission is 0.9151.
The \l/2 correction factor is Not present.
;
_exptl_crystal_colour 'clear orangish red'
_exptl_crystal_colour_lustre clear
_exptl_crystal_colour_modifier orangish
_exptl_crystal_colour_primary red
_exptl_crystal_density_diffrn 1.398
_exptl_crystal_density_method 'not measured'
_exptl_crystal_description block
_exptl_crystal_F_000 952
_exptl_crystal_preparation 'Magnetic properties'
_exptl_crystal_recrystallization_method 'Vapour deposition'
_exptl_crystal_size_max 0.2
_exptl_crystal_size_mid 0.1
_exptl_crystal_size_min 0.05
_exptl_transmission_factor_max 0.746
_exptl_transmission_factor_min 0.682
_refine_diff_density_max 0.971
_refine_diff_density_min -0.534
_refine_diff_density_rms 0.071
_refine_ls_extinction_method none
_refine_ls_goodness_of_fit_ref 1.037
_refine_ls_hydrogen_treatment constr
_refine_ls_matrix_type full
_refine_ls_number_parameters 592
_refine_ls_number_reflns 10890
_refine_ls_number_restraints 35
_refine_ls_restrained_S_all 1.038
_refine_ls_R_factor_all 0.0589
_refine_ls_R_factor_gt 0.0412
_refine_ls_shift/su_max 0.001
_refine_ls_shift/su_mean 0.000
_refine_ls_structure_factor_coef Fsqd
_refine_ls_weighting_details 'w=1/[\s^2^(Fo^2^)+(0.0374P)^2^+2.1220P] where P=(Fo^2^+2Fc^2^)/3'
_refine_ls_weighting_scheme calc
_refine_ls_wR_factor_gt 0.0941
_refine_ls_wR_factor_ref 0.1063
_reflns_Friedel_coverage 0.000
_reflns_number_gt 8668
_reflns_number_total 10890
_reflns_threshold_expression 'I > 2\s(I)'
_cod_data_source_file d2nj00126h2.cif
_cod_data_source_block Complex2
_cod_depositor_comments 'Adding full bibliography for 7061395--7061398.cif.'
_cod_original_cell_volume 2187.8(7)
_cod_database_code 7061396
_shelx_shelxl_version_number 2018/3
_shelx_space_group_comment
;
The symmetry employed for this shelxl refinement is uniquely defined
by the following loop, which should always be used as a source of
symmetry information in preference to the above space-group names.
They are only intended as comments.
;
_shelx_estimated_absorpt_t_max 0.964
_shelx_estimated_absorpt_t_min 0.867
_olex2_refinement_description
;
1. Fixed Uiso
 At 1.2 times of:
  All B(H) groups, All C(H) groups, All C(H,H) groups
 At 1.5 times of:
  All C(H,H,H) groups
2. Restrained distances
 O1-C40 \\sim O1A-C40A
 with sigma of 0.02
 N16-C38 \\sim N16-C39A
 with sigma of 0.02
 O1-N16 \\sim O1A-N16
 with sigma of 0.04
 N16-C40 \\sim N16-C40A
 with sigma of 0.02
 N16-C39 \\sim N16-C38A
 with sigma of 0.02
3. Uiso/Uaniso restraints and constraints
C38A \\sim C40A \\sim N16 \\sim O1A \\sim C39A: within 2A with sigma of 0.001
and sigma for terminal atoms of 0.002 within 2A
Uanis(C38) \\sim Ueq: with sigma of 0.01 and sigma for terminal atoms of 0.02
4. Others
 Fixed Sof: O1(0.8) C40(0.8) H40(0.8) C39(0.8) H39A(0.8) H39B(0.8) H39C(0.8)
 C38(0.8) H38A(0.8) H38B(0.8) H38C(0.8) C39A(0.2) H39D(0.2) H39E(0.2) H39F(0.2)
 O1A(0.2) C40A(0.2) H40A(0.2) C38A(0.2) H38D(0.2) H38E(0.2) H38F(0.2)
5.a Ternary CH refined with riding coordinates:
 B1(H1)
5.b Secondary CH2 refined with riding coordinates:
 C17(H17A,H17B), C8(H8A,H8B), C7(H7A,H7B), C6(H6A,H6B)
5.c Aromatic/amide H refined with riding coordinates:
 C37(H37), C35(H35), C15(H15), C14(H14), C36(H36), C32(H32), C31(H31),
 C29(H29), C24(H24), C34(H34), C30(H30), C33(H33), C13(H13), C23(H23), C12(H12),
  C4(H4), C22(H22), C21(H21), C1(H1A), C3(H3), C2(H2), C40(H40), C40A(H40A)
5.d Idealised Me refined as rotating group:
 C10(H10A,H10B,H10C), C19(H19A,H19B,H19C), C39(H39A,H39B,H39C), C38(H38A,H38B,
 H38C), C39A(H39D,H39E,H39F), C38A(H38D,H38E,H38F)
;
_olex2_submission_special_instructions 'No special instructions were received'

loop_
_space_group_symop_operation_xyz
'x, y, z'
'-x, -y, -z'

loop_
_atom_site_label
_atom_site_type_symbol
_atom_site_fract_x
_atom_site_fract_y
_atom_site_fract_z
_atom_site_U_iso_or_equiv
_atom_site_adp_type
_atom_site_occupancy
_atom_site_site_symmetry_order
_atom_site_calc_flag
_atom_site_refinement_flags_posn
_atom_site_refinement_flags_adp
_atom_site_refinement_flags_occupancy
_atom_site_disorder_assembly
_atom_site_disorder_group
Fe1 Fe 0.75623(2) 0.65584(2) 0.38516(2) 0.01473(7) Uani 1 1 d . . . . .
Mn1 Mn 0.65279(3) 0.78838(2) 0.76374(2) 0.01660(8) Uani 1 1 d . . . . .
Cl1 Cl 0.78320(4) 0.68138(4) 0.85169(4) 0.02578(12) Uani 1 1 d . . . . .
N8 N 0.91459(14) 0.60328(13) 0.38794(13) 0.0175(3) Uani 1 1 d . . . . .
N9 N 0.97223(14) 0.50549(14) 0.34937(13) 0.0183(4) Uani 1 1 d . . . . .
N12 N 0.73326(14) 0.51785(13) 0.42447(13) 0.0169(3) Uani 1 1 d . . . . .
N13 N 0.81045(15) 0.42940(13) 0.38246(13) 0.0183(4) Uani 1 1 d . . . . .
N10 N 0.79582(14) 0.60258(13) 0.24394(13) 0.0173(3) Uani 1 1 d . . . . .
N11 N 0.86517(15) 0.50461(14) 0.21966(13) 0.0190(4) Uani 1 1 d . . . . .
N4 N 0.53023(15) 0.87512(14) 0.89544(13) 0.0199(4) Uani 1 1 d . . . . .
N2 N 0.52563(14) 0.92331(14) 0.69640(13) 0.0186(4) Uani 1 1 d . . . . .
N6 N 0.74294(15) 0.90504(14) 0.70987(13) 0.0201(4) Uani 1 1 d . . . . .
N14 N 0.50702(16) 0.74555(15) 0.38367(14) 0.0250(4) Uani 1 1 d . . . . .
N7 N 0.71109(15) 0.72418(14) 0.60610(14) 0.0214(4) Uani 1 1 d . . . . .
N5 N 0.77077(16) 1.02706(15) 0.60259(15) 0.0258(4) Uani 1 1 d . . . . .
N3 N 0.35793(16) 0.97747(14) 0.95008(14) 0.0228(4) Uani 1 1 d . . . . .
N15 N 0.76865(17) 0.87761(16) 0.32975(18) 0.0343(5) Uani 1 1 d . . . . .
N1 N 0.53090(17) 0.68949(15) 0.76462(15) 0.0274(4) Uani 1 1 d . . . . .
C26 C 0.72547(17) 0.70145(16) 0.52249(16) 0.0187(4) Uani 1 1 d . . . . .
C37 C 1.07791(18) 0.48656(18) 0.35937(16) 0.0234(5) Uani 1 1 d . . . . .
H37 H 1.134765 0.423682 0.338651 0.028 Uiso 1 1 calc R U . . .
C35 C 0.98622(18) 0.64405(18) 0.42145(16) 0.0220(4) Uani 1 1 d . . . . .
H35 H 0.968134 0.711761 0.452333 0.026 Uiso 1 1 calc R U . . .
C15 C 0.53593(19) 0.76757(17) 1.04841(16) 0.0234(4) Uani 1 1 d . . . . .
H15 H 0.609417 0.724036 1.025406 0.028 Uiso 1 1 calc R U . . .
C18 C 0.70198(18) 0.96806(16) 0.64420(16) 0.0217(4) Uani 1 1 d . . . . .
C9 C 0.45046(18) 0.95305(16) 0.87507(16) 0.0200(4) Uani 1 1 d . . . . .
C14 C 0.4723(2) 0.75634(18) 1.14118(17) 0.0266(5) Uani 1 1 d . . . . .
H14 H 0.503777 0.705421 1.183519 0.032 Uiso 1 1 calc R U . . .
C27 C 0.60008(17) 0.71046(16) 0.38359(15) 0.0181(4) Uani 1 1 d . . . . .
C28 C 0.76742(17) 0.79340(17) 0.35009(17) 0.0221(4) Uani 1 1 d . . . . .
C17 C 0.59439(18) 0.96965(17) 0.61621(16) 0.0225(4) Uani 1 1 d . . . . .
H17A H 0.553483 1.042377 0.607260 0.027 Uiso 1 1 calc R U . . .
H17B H 0.609455 0.929216 0.552356 0.027 Uiso 1 1 calc R U . . .
C36 C 1.09094(18) 0.57319(19) 0.40465(17) 0.0244(5) Uani 1 1 d . . . . .
H36 H 1.156890 0.582322 0.420756 0.029 Uiso 1 1 calc R U . . .
C32 C 0.77419(19) 0.64376(18) 0.15879(16) 0.0227(4) Uani 1 1 d . . . . .
H32 H 0.727725 0.711574 0.153666 0.027 Uiso 1 1 calc R U . . .
C8 C 0.46602(18) 1.00424(16) 0.77738(16) 0.0207(4) Uani 1 1 d . . . . .
H8A H 0.392483 1.042029 0.764499 0.025 Uiso 1 1 calc R U . . .
H8B H 0.509796 1.055300 0.779386 0.025 Uiso 1 1 calc R U . . .
C31 C 0.77922(19) 0.34580(17) 0.42153(17) 0.0234(4) Uani 1 1 d . . . . .
H31 H 0.819143 0.274981 0.404439 0.028 Uiso 1 1 calc R U . . .
C16 C 0.48754(18) 0.84543(17) 0.99028(16) 0.0208(4) Uani 1 1 d . . . . .
C29 C 0.65425(18) 0.48818(17) 0.49023(16) 0.0207(4) Uani 1 1 d . . . . .
H29 H 0.590144 0.534287 0.530805 0.025 Uiso 1 1 calc R U . . .
C11 C 0.37936(19) 0.90890(17) 1.02493(16) 0.0223(4) Uani 1 1 d . . . . .
C7 C 0.44670(18) 0.88180(17) 0.65376(16) 0.0218(4) Uani 1 1 d . . . . .
H7A H 0.490140 0.831629 0.597671 0.026 Uiso 1 1 calc R U . . .
H7B H 0.397385 0.940248 0.626019 0.026 Uiso 1 1 calc R U . . .
C24 C 0.92226(19) 0.87955(19) 0.77063(18) 0.0269(5) Uani 1 1 d . . . . .
H24 H 0.911528 0.825745 0.814725 0.032 Uiso 1 1 calc R U . . .
C20 C 0.86324(19) 1.00047(18) 0.64578(18) 0.0272(5) Uani 1 1 d . . . . .
C25 C 0.84558(18) 0.92292(17) 0.71214(17) 0.0225(4) Uani 1 1 d . . . . .
C34 C 0.8862(2) 0.48643(19) 0.12017(17) 0.0274(5) Uani 1 1 d . . . . .
H34 H 0.932612 0.424133 0.084578 0.033 Uiso 1 1 calc R U . . .
C30 C 0.68007(19) 0.37974(18) 0.49025(17) 0.0253(5) Uani 1 1 d . . . . .
H30 H 0.638217 0.338211 0.529302 0.030 Uiso 1 1 calc R U . . .
C6 C 0.37366(19) 0.82743(19) 0.72737(17) 0.0252(5) Uani 1 1 d . . . . .
H6A H 0.346569 0.870273 0.790704 0.030 Uiso 1 1 calc R U . . .
H6B H 0.307460 0.827528 0.700401 0.030 Uiso 1 1 calc R U . . .
C33 C 0.8295(2) 0.5730(2) 0.07858(17) 0.0306(5) Uani 1 1 d . . . . .
H33 H 0.828370 0.582487 0.010050 0.037 Uiso 1 1 calc R U . . .
C13 C 0.3626(2) 0.81836(19) 1.17410(17) 0.0283(5) Uani 1 1 d . . . . .
H13 H 0.320894 0.807230 1.237519 0.034 Uiso 1 1 calc R U . . .
O1 O 0.1813(3) 0.8209(3) 0.9349(2) 0.0513(9) Uani 0.8 1 d D . P A 1
C5 C 0.4254(2) 0.71690(19) 0.75170(17) 0.0261(5) Uani 1 1 d . . . . .
C10 C 0.2539(2) 1.0586(2) 0.9549(2) 0.0337(6) Uani 1 1 d . . . . .
H10A H 0.250892 1.116590 0.999672 0.051 Uiso 1 1 calc R U . . .
H10B H 0.190455 1.029821 0.980220 0.051 Uiso 1 1 calc R U . . .
H10C H 0.250485 1.083979 0.887954 0.051 Uiso 1 1 calc R U . . .
C23 C 1.0147(2) 0.9184(2) 0.7615(2) 0.0353(6) Uani 1 1 d . . . . .
H23 H 1.068385 0.890819 0.800276 0.042 Uiso 1 1 calc R U . . .
C12 C 0.3136(2) 0.89537(19) 1.11653(17) 0.0280(5) Uani 1 1 d . . . . .
H12 H 0.238911 0.936813 1.138356 0.034 Uiso 1 1 calc R U . . .
N16 N 0.1260(3) 0.7272(2) 1.0671(2) 0.0582(7) Uani 1 1 d D U . . .
C19 C 0.7533(2) 1.1022(2) 0.5257(2) 0.0418(7) Uani 1 1 d . . . . .
H19A H 0.776976 1.065531 0.459982 0.063 Uiso 1 1 calc R U . . .
H19B H 0.797280 1.152129 0.528266 0.063 Uiso 1 1 calc R U . . .
H19C H 0.674032 1.139611 0.537121 0.063 Uiso 1 1 calc R U . . .
C4 C 0.3623(2) 0.6450(2) 0.7610(2) 0.0390(6) Uani 1 1 d . . . . .
H4 H 0.286787 0.666542 0.754778 0.047 Uiso 1 1 calc R U . . .
C22 C 1.0302(2) 0.9977(2) 0.6962(2) 0.0409(7) Uani 1 1 d . . . . .
H22 H 1.093778 1.023358 0.692696 0.049 Uiso 1 1 calc R U . . .
B1 B 0.9117(2) 0.43930(19) 0.30204(17) 0.0195(5) Uani 1 1 d . . . . .
H1 H 0.962286 0.369646 0.275335 0.023 Uiso 1 1 calc R U . . .
C21 C 0.9561(2) 1.0396(2) 0.6370(2) 0.0374(6) Uani 1 1 d . . . . .
H21 H 0.967686 1.092689 0.592240 0.045 Uiso 1 1 calc R U . . .
C1 C 0.5756(3) 0.5893(2) 0.7828(2) 0.0430(7) Uani 1 1 d . . . . .
H1A H 0.650507 0.569577 0.790921 0.052 Uiso 1 1 calc R U . . .
C3 C 0.4091(3) 0.5428(3) 0.7792(3) 0.0589(10) Uani 1 1 d . . . . .
H3 H 0.367061 0.492962 0.784090 0.071 Uiso 1 1 calc R U . . .
C2 C 0.5185(3) 0.5138(2) 0.7903(3) 0.0612(10) Uani 1 1 d . . . . .
H2 H 0.553186 0.443818 0.802734 0.073 Uiso 1 1 calc R U . . .
C40 C 0.1996(3) 0.7503(3) 0.9920(3) 0.0445(9) Uani 0.8 1 d D . P A 1
H40 H 0.274071 0.707501 0.981553 0.053 Uiso 0.8 1 calc R U P A 1
C39 C 0.0087(4) 0.7906(5) 1.0855(5) 0.094(2) Uani 0.8 1 d D . P A 1
H39A H 0.003757 0.853156 1.046271 0.141 Uiso 0.8 1 calc R U P A 1
H39B H -0.017939 0.811314 1.156627 0.141 Uiso 0.8 1 calc R U P A 1
H39C H -0.037447 0.749501 1.065730 0.141 Uiso 0.8 1 calc R U P A 1
C38 C 0.1557(7) 0.6405(5) 1.1285(4) 0.108(3) Uani 0.8 1 d D U P A 1
H38A H 0.232363 0.599617 1.100795 0.162 Uiso 0.8 1 calc R U P A 1
H38B H 0.104744 0.596391 1.130143 0.162 Uiso 0.8 1 calc R U P A 1
H38C H 0.150090 0.666491 1.196412 0.162 Uiso 0.8 1 calc R U P A 1
C39A C 0.0550(17) 0.7213(17) 1.1630(11) 0.0601(15) Uani 0.2 1 d D U P A 2
H39D H 0.100823 0.686596 1.209027 0.090 Uiso 0.2 1 calc R U P A 2
H39E H 0.002446 0.681321 1.155255 0.090 Uiso 0.2 1 calc R U P A 2
H39F H 0.013359 0.791856 1.189847 0.090 Uiso 0.2 1 calc R U P A 2
O1A O 0.1536(16) 0.8537(13) 0.9559(12) 0.0608(16) Uani 0.2 1 d D U P A 2
C40A C 0.0988(16) 0.8192(12) 1.0231(12) 0.0593(10) Uani 0.2 1 d D U P A 2
H40A H 0.025826 0.862447 1.049107 0.071 Uiso 0.2 1 calc R U P A 2
C38A C 0.2410(13) 0.6613(14) 1.0444(13) 0.0597(15) Uani 0.2 1 d D U P A 2
H38D H 0.254828 0.621034 0.981522 0.090 Uiso 0.2 1 calc R U P A 2
H38E H 0.252612 0.613521 1.098376 0.090 Uiso 0.2 1 calc R U P A 2
H38F H 0.292631 0.705389 1.038078 0.090 Uiso 0.2 1 calc R U P A 2

loop_
_atom_site_aniso_label
_atom_site_aniso_U_11
_atom_site_aniso_U_22
_atom_site_aniso_U_33
_atom_site_aniso_U_23
_atom_site_aniso_U_13
_atom_site_aniso_U_12
Fe1 0.01206(14) 0.01413(14) 0.01669(14) 0.00273(10) -0.00362(10) -0.00098(10)
Mn1 0.01592(15) 0.01510(15) 0.01729(15) 0.00167(11) -0.00358(12) -0.00164(12)
Cl1 0.0207(3) 0.0309(3) 0.0213(3) 0.0071(2) -0.0056(2) 0.0012(2)
N8 0.0152(8) 0.0163(8) 0.0186(8) 0.0009(7) -0.0039(7) 0.0001(7)
N9 0.0142(8) 0.0191(9) 0.0176(8) 0.0027(7) -0.0033(6) 0.0020(7)
N12 0.0150(8) 0.0160(8) 0.0176(8) 0.0030(6) -0.0026(6) -0.0012(7)
N13 0.0185(9) 0.0156(8) 0.0183(8) 0.0023(7) -0.0034(7) -0.0010(7)
N10 0.0148(8) 0.0182(8) 0.0184(8) 0.0046(7) -0.0047(6) -0.0026(7)
N11 0.0179(9) 0.0181(8) 0.0183(8) -0.0001(7) -0.0026(7) -0.0010(7)
N4 0.0206(9) 0.0182(8) 0.0190(9) 0.0014(7) -0.0037(7) -0.0026(7)
N2 0.0164(8) 0.0185(8) 0.0186(8) 0.0025(7) -0.0027(7) -0.0015(7)
N6 0.0178(9) 0.0188(9) 0.0229(9) 0.0010(7) -0.0030(7) -0.0045(7)
N14 0.0181(9) 0.0275(10) 0.0268(10) 0.0055(8) -0.0033(7) -0.0032(8)
N7 0.0206(9) 0.0203(9) 0.0215(9) 0.0000(7) -0.0068(7) -0.0005(7)
N5 0.0220(9) 0.0189(9) 0.0305(10) 0.0053(8) 0.0039(8) -0.0032(7)
N3 0.0203(9) 0.0192(9) 0.0234(9) -0.0018(7) -0.0002(7) 0.0005(7)
N15 0.0215(10) 0.0229(10) 0.0603(15) 0.0127(10) -0.0123(10) -0.0068(8)
N1 0.0298(11) 0.0220(10) 0.0332(11) 0.0046(8) -0.0093(9) -0.0098(8)
C26 0.0133(9) 0.0145(9) 0.0271(11) 0.0025(8) -0.0056(8) -0.0009(7)
C37 0.0144(10) 0.0301(12) 0.0206(10) 0.0063(9) -0.0037(8) 0.0023(9)
C35 0.0193(10) 0.0250(11) 0.0233(11) 0.0044(9) -0.0067(8) -0.0071(9)
C15 0.0259(11) 0.0230(11) 0.0210(10) 0.0010(8) -0.0061(9) -0.0051(9)
C18 0.0211(10) 0.0170(10) 0.0235(11) 0.0014(8) 0.0009(8) -0.0035(8)
C9 0.0207(10) 0.0175(10) 0.0205(10) -0.0020(8) -0.0027(8) -0.0040(8)
C14 0.0368(13) 0.0237(11) 0.0219(11) 0.0021(9) -0.0075(10) -0.0116(10)
C27 0.0192(10) 0.0168(9) 0.0176(10) 0.0024(8) -0.0034(8) -0.0041(8)
C28 0.0139(10) 0.0222(11) 0.0297(11) 0.0038(9) -0.0065(8) -0.0030(8)
C17 0.0239(11) 0.0191(10) 0.0212(10) 0.0055(8) -0.0035(8) -0.0016(8)
C36 0.0138(10) 0.0363(13) 0.0235(11) 0.0060(9) -0.0066(8) -0.0055(9)
C32 0.0235(11) 0.0255(11) 0.0197(10) 0.0087(9) -0.0073(8) -0.0058(9)
C8 0.0208(10) 0.0157(10) 0.0222(10) 0.0020(8) -0.0032(8) -0.0004(8)
C31 0.0277(12) 0.0165(10) 0.0266(11) 0.0047(8) -0.0081(9) -0.0057(9)
C16 0.0236(11) 0.0199(10) 0.0185(10) -0.0001(8) -0.0039(8) -0.0054(8)
C29 0.0167(10) 0.0245(11) 0.0197(10) 0.0057(8) -0.0018(8) -0.0054(8)
C11 0.0250(11) 0.0194(10) 0.0210(10) -0.0020(8) -0.0032(9) -0.0048(9)
C7 0.0211(10) 0.0225(11) 0.0214(10) 0.0041(8) -0.0087(8) -0.0020(8)
C24 0.0201(11) 0.0299(12) 0.0289(12) -0.0047(10) -0.0028(9) -0.0055(9)
C20 0.0223(11) 0.0219(11) 0.0318(12) -0.0038(9) 0.0038(9) -0.0041(9)
C25 0.0183(10) 0.0211(10) 0.0253(11) -0.0049(8) 0.0014(8) -0.0053(8)
C34 0.0293(12) 0.0308(12) 0.0187(11) -0.0011(9) -0.0026(9) -0.0045(10)
C30 0.0254(11) 0.0244(11) 0.0285(12) 0.0081(9) -0.0068(9) -0.0105(9)
C6 0.0214(11) 0.0309(12) 0.0249(11) 0.0004(9) -0.0073(9) -0.0079(9)
C33 0.0350(13) 0.0393(14) 0.0162(10) 0.0048(10) -0.0064(9) -0.0071(11)
C13 0.0385(14) 0.0275(12) 0.0179(10) -0.0008(9) 0.0003(9) -0.0119(10)
O1 0.052(2) 0.059(2) 0.0404(19) 0.0127(15) -0.0099(14) -0.0116(16)
C5 0.0297(12) 0.0314(12) 0.0223(11) 0.0034(9) -0.0087(9) -0.0145(10)
C10 0.0258(12) 0.0275(12) 0.0349(14) 0.0019(10) 0.0030(10) 0.0073(10)
C23 0.0215(12) 0.0402(15) 0.0422(15) -0.0116(12) -0.0033(10) -0.0070(11)
C12 0.0286(12) 0.0287(12) 0.0234(11) -0.0039(9) 0.0014(9) -0.0075(10)
N16 0.073(2) 0.0668(18) 0.0384(14) 0.0039(13) -0.0008(13) -0.0349(16)
C19 0.0290(13) 0.0322(14) 0.0499(17) 0.0230(12) 0.0087(12) 0.0015(11)
C4 0.0411(16) 0.0468(16) 0.0425(15) 0.0119(13) -0.0209(13) -0.0256(13)
C22 0.0245(13) 0.0423(16) 0.0544(18) -0.0127(13) 0.0030(12) -0.0150(12)
B1 0.0182(11) 0.0187(11) 0.0176(11) 0.0007(9) -0.0017(9) 0.0000(9)
C21 0.0259(13) 0.0299(13) 0.0510(17) -0.0032(12) 0.0083(11) -0.0116(11)
C1 0.0431(16) 0.0259(13) 0.068(2) 0.0135(13) -0.0240(15) -0.0141(12)
C3 0.070(2) 0.0457(18) 0.086(3) 0.0250(18) -0.039(2) -0.0414(18)
C2 0.067(2) 0.0317(16) 0.104(3) 0.0263(18) -0.042(2) -0.0285(16)
C40 0.043(2) 0.055(2) 0.0337(18) 0.0050(17) -0.0084(15) -0.0105(18)
C39 0.058(3) 0.091(4) 0.115(5) -0.026(4) 0.034(3) -0.028(3)
C38 0.210(8) 0.078(4) 0.050(3) 0.024(3) -0.032(4) -0.063(5)
C39A 0.074(3) 0.068(3) 0.040(2) 0.004(2) 0.000(2) -0.034(3)
O1A 0.075(3) 0.070(3) 0.041(3) 0.004(2) -0.003(2) -0.033(3)
C40A 0.074(2) 0.068(2) 0.0396(17) 0.0039(16) -0.0012(16) -0.0340(19)
C38A 0.075(3) 0.068(3) 0.040(2) 0.002(2) -0.002(2) -0.034(3)

loop_
_atom_type_symbol
_atom_type_description
_atom_type_scat_dispersion_real
_atom_type_scat_dispersion_imag
_atom_type_scat_source
C C 0.0033 0.0016 'International Tables Vol C Tables 4.2.6.8 and 6.1.1.4'
H H 0.0000 0.0000 'International Tables Vol C Tables 4.2.6.8 and 6.1.1.4'
B B 0.0013 0.0007 'International Tables Vol C Tables 4.2.6.8 and 6.1.1.4'
Cl Cl 0.1484 0.1585 'International Tables Vol C Tables 4.2.6.8 and 6.1.1.4'
Fe Fe 0.3463 0.8444 'International Tables Vol C Tables 4.2.6.8 and 6.1.1.4'
Mn Mn 0.3368 0.7283 'International Tables Vol C Tables 4.2.6.8 and 6.1.1.4'
N N 0.0061 0.0033 'International Tables Vol C Tables 4.2.6.8 and 6.1.1.4'
O O 0.0106 0.0060 'International Tables Vol C Tables 4.2.6.8 and 6.1.1.4'

loop_
_geom_angle_atom_site_label_1
_geom_angle_atom_site_label_2
_geom_angle_atom_site_label_3
_geom_angle
_geom_angle_site_symmetry_1
_geom_angle_site_symmetry_3
_geom_angle_publ_flag
N8 Fe1 N12 89.79(7) . . ?
N8 Fe1 N10 87.74(7) . . ?
N12 Fe1 N10 87.99(7) . . ?
C26 Fe1 N8 89.30(8) . . ?
C26 Fe1 N12 90.64(8) . . ?
C26 Fe1 N10 176.75(8) . . ?
C26 Fe1 C27 89.94(9) . . ?
C26 Fe1 C28 88.15(9) . . ?
C27 Fe1 N8 178.79(8) . . ?
C27 Fe1 N12 91.15(8) . . ?
C27 Fe1 N10 93.04(8) . . ?
C28 Fe1 N8 94.00(8) . . ?
C28 Fe1 N12 176.00(8) . . ?
C28 Fe1 N10 93.41(9) . . ?
C28 Fe1 C27 85.04(9) . . ?
N4 Mn1 Cl1 97.89(5) . . ?
N4 Mn1 N2 74.73(6) . . ?
N4 Mn1 N7 155.71(7) . . ?
N4 Mn1 N1 85.92(7) . . ?
N2 Mn1 Cl1 168.41(5) . . ?
N6 Mn1 Cl1 99.52(5) . . ?
N6 Mn1 N4 100.78(7) . . ?
N6 Mn1 N2 73.63(7) . . ?
N6 Mn1 N7 84.28(7) . . ?
N6 Mn1 N1 156.79(7) . . ?
N7 Mn1 Cl1 104.73(5) . . ?
N7 Mn1 N2 84.16(6) . . ?
N7 Mn1 N1 81.05(7) . . ?
N1 Mn1 Cl1 101.54(5) . . ?
N1 Mn1 N2 87.02(7) . . ?
N9 N8 Fe1 119.66(13) . . ?
C35 N8 Fe1 133.41(15) . . ?
C35 N8 N9 106.94(17) . . ?
N8 N9 B1 119.03(16) . . ?
C37 N9 N8 109.18(18) . . ?
C37 N9 B1 131.77(18) . . ?
N13 N12 Fe1 119.55(13) . . ?
C29 N12 Fe1 133.44(15) . . ?
C29 N12 N13 106.98(17) . . ?
N12 N13 B1 118.73(17) . . ?
C31 N13 N12 109.32(17) . . ?
C31 N13 B1 131.94(18) . . ?
N11 N10 Fe1 118.87(13) . . ?
C32 N10 Fe1 134.19(15) . . ?
C32 N10 N11 106.83(17) . . ?
N10 N11 B1 119.22(17) . . ?
C34 N11 N10 109.23(18) . . ?
C34 N11 B1 131.37(19) . . ?
C9 N4 Mn1 115.45(14) . . ?
C9 N4 C16 105.61(18) . . ?
C16 N4 Mn1 132.94(14) . . ?
C17 N2 Mn1 106.82(12) . . ?
C8 N2 Mn1 107.82(12) . . ?
C8 N2 C17 108.97(17) . . ?
C8 N2 C7 111.71(17) . . ?
C7 N2 Mn1 111.88(12) . . ?
C7 N2 C17 109.48(16) . . ?
C18 N6 Mn1 115.47(15) . . ?
C18 N6 C25 106.12(18) . . ?
C25 N6 Mn1 137.36(15) . . ?
C26 N7 Mn1 169.10(17) . . ?
C18 N5 C20 107.02(19) . . ?
C18 N5 C19 127.0(2) . . ?
C20 N5 C19 126.0(2) . . ?
C9 N3 C11 106.70(18) . . ?
C9 N3 C10 128.6(2) . . ?
C11 N3 C10 124.73(19) . . ?
C5 N1 Mn1 130.12(16) . . ?
C5 N1 C1 118.2(2) . . ?
C1 N1 Mn1 111.69(17) . . ?
N7 C26 Fe1 176.35(19) . . ?
N9 C37 H37 125.5 . . ?
N9 C37 C36 108.98(19) . . ?
C36 C37 H37 125.5 . . ?
N8 C35 H35 124.9 . . ?
N8 C35 C36 110.2(2) . . ?
C36 C35 H35 124.9 . . ?
C14 C15 H15 121.4 . . ?
C14 C15 C16 117.1(2) . . ?
C16 C15 H15 121.4 . . ?
N6 C18 N5 112.4(2) . . ?
N6 C18 C17 123.03(19) . . ?
N5 C18 C17 124.5(2) . . ?
N4 C9 N3 112.84(19) . . ?
N4 C9 C8 120.78(19) . . ?
N3 C9 C8 126.38(19) . . ?
C15 C14 H14 119.2 . . ?
C15 C14 C13 121.6(2) . . ?
C13 C14 H14 119.2 . . ?
N14 C27 Fe1 178.2(2) . . ?
N15 C28 Fe1 176.72(19) . . ?
N2 C17 C18 109.30(17) . . ?
N2 C17 H17A 109.8 . . ?
N2 C17 H17B 109.8 . . ?
C18 C17 H17A 109.8 . . ?
C18 C17 H17B 109.8 . . ?
H17A C17 H17B 108.3 . . ?
C37 C36 C35 104.67(19) . . ?
C37 C36 H36 127.7 . . ?
C35 C36 H36 127.7 . . ?
N10 C32 H32 124.9 . . ?
N10 C32 C33 110.2(2) . . ?
C33 C32 H32 124.9 . . ?
N2 C8 C9 109.25(17) . . ?
N2 C8 H8A 109.8 . . ?
N2 C8 H8B 109.8 . . ?
C9 C8 H8A 109.8 . . ?
C9 C8 H8B 109.8 . . ?
H8A C8 H8B 108.3 . . ?
N13 C31 H31 125.6 . . ?
N13 C31 C30 108.8(2) . . ?
C30 C31 H31 125.6 . . ?
N4 C16 C11 108.88(19) . . ?
C15 C16 N4 130.2(2) . . ?
C15 C16 C11 120.9(2) . . ?
N12 C29 H29 125.1 . . ?
N12 C29 C30 109.90(19) . . ?
C30 C29 H29 125.1 . . ?
N3 C11 C16 105.96(19) . . ?
N3 C11 C12 131.8(2) . . ?
C12 C11 C16 122.2(2) . . ?
N2 C7 H7A 108.5 . . ?
N2 C7 H7B 108.5 . . ?
N2 C7 C6 115.18(17) . . ?
H7A C7 H7B 107.5 . . ?
C6 C7 H7A 108.5 . . ?
C6 C7 H7B 108.5 . . ?
C25 C24 H24 121.4 . . ?
C23 C24 H24 121.4 . . ?
C23 C24 C25 117.2(2) . . ?
N5 C20 C25 105.8(2) . . ?
N5 C20 C21 132.5(2) . . ?
C21 C20 C25 121.6(2) . . ?
N6 C25 C24 130.2(2) . . ?
N6 C25 C20 108.7(2) . . ?
C20 C25 C24 121.1(2) . . ?
N11 C34 H34 125.6 . . ?
N11 C34 C33 108.7(2) . . ?
C33 C34 H34 125.6 . . ?
C31 C30 C29 105.0(2) . . ?
C31 C30 H30 127.5 . . ?
C29 C30 H30 127.5 . . ?
C7 C6 H6A 107.9 . . ?
C7 C6 H6B 107.9 . . ?
H6A C6 H6B 107.2 . . ?
C5 C6 C7 117.79(19) . . ?
C5 C6 H6A 107.9 . . ?
C5 C6 H6B 107.9 . . ?
C32 C33 H33 127.5 . . ?
C34 C33 C32 105.0(2) . . ?
C34 C33 H33 127.5 . . ?
C14 C13 H13 119.2 . . ?
C12 C13 C14 121.7(2) . . ?
C12 C13 H13 119.2 . . ?
N1 C5 C6 119.9(2) . . ?
N1 C5 C4 121.1(2) . . ?
C4 C5 C6 119.1(2) . . ?
N3 C10 H10A 109.5 . . ?
N3 C10 H10B 109.5 . . ?
N3 C10 H10C 109.5 . . ?
H10A C10 H10B 109.5 . . ?
H10A C10 H10C 109.5 . . ?
H10B C10 H10C 109.5 . . ?
C24 C23 H23 119.4 . . ?
C24 C23 C22 121.2(3) . . ?
C22 C23 H23 119.4 . . ?
C11 C12 H12 121.8 . . ?
C13 C12 C11 116.5(2) . . ?
C13 C12 H12 121.8 . . ?
C40 N16 C39 118.7(4) . . ?
C40 N16 C38 122.3(4) . . ?
C38 N16 C39 119.0(4) . . ?
C39A N16 C38A 119.1(12) . . ?
C40A N16 C39A 115.0(12) . . ?
C40A N16 C38A 120.4(10) . . ?
N5 C19 H19A 109.5 . . ?
N5 C19 H19B 109.5 . . ?
N5 C19 H19C 109.5 . . ?
H19A C19 H19B 109.5 . . ?
H19A C19 H19C 109.5 . . ?
H19B C19 H19C 109.5 . . ?
C5 C4 H4 120.0 . . ?
C3 C4 C5 120.1(3) . . ?
C3 C4 H4 120.0 . . ?
C23 C22 H22 119.0 . . ?
C21 C22 C23 122.0(2) . . ?
C21 C22 H22 119.0 . . ?
N9 B1 H1 112.1 . . ?
N13 B1 N9 107.26(17) . . ?
N13 B1 H1 112.1 . . ?
N11 B1 N9 106.15(17) . . ?
N11 B1 N13 106.85(17) . . ?
N11 B1 H1 112.1 . . ?
C20 C21 H21 121.6 . . ?
C22 C21 C20 116.9(3) . . ?
C22 C21 H21 121.6 . . ?
N1 C1 H1A 118.3 . . ?
N1 C1 C2 123.5(3) . . ?
C2 C1 H1A 118.3 . . ?
C4 C3 H3 120.5 . . ?
C4 C3 C2 118.9(3) . . ?
C2 C3 H3 120.5 . . ?
C1 C2 C3 118.2(3) . . ?
C1 C2 H2 120.9 . . ?
C3 C2 H2 120.9 . . ?
O1 C40 N16 126.7(4) . . ?
O1 C40 H40 116.7 . . ?
N16 C40 H40 116.7 . . ?
N16 C39 H39A 109.5 . . ?
N16 C39 H39B 109.5 . . ?
N16 C39 H39C 109.5 . . ?
H39A C39 H39B 109.5 . . ?
H39A C39 H39C 109.5 . . ?
H39B C39 H39C 109.5 . . ?
N16 C38 H38A 109.5 . . ?
N16 C38 H38B 109.5 . . ?
N16 C38 H38C 109.5 . . ?
H38A C38 H38B 109.5 . . ?
H38A C38 H38C 109.5 . . ?
H38B C38 H38C 109.5 . . ?
N16 C39A H39D 109.5 . . ?
N16 C39A H39E 109.5 . . ?
N16 C39A H39F 109.5 . . ?
H39D C39A H39E 109.5 . . ?
H39D C39A H39F 109.5 . . ?
H39E C39A H39F 109.5 . . ?
N16 C40A H40A 115.4 . . ?
O1A C40A N16 129.1(18) . . ?
O1A C40A H40A 115.4 . . ?
N16 C38A H38D 109.5 . . ?
N16 C38A H38E 109.5 . . ?
N16 C38A H38F 109.5 . . ?
H38D C38A H38E 109.5 . . ?
H38D C38A H38F 109.5 . . ?
H38E C38A H38F 109.5 . . ?

loop_
_geom_bond_atom_site_label_1
_geom_bond_atom_site_label_2
_geom_bond_distance
_geom_bond_site_symmetry_2
_geom_bond_publ_flag
Fe1 N8 1.9601(18) . ?
Fe1 N12 1.9843(18) . ?
Fe1 N10 1.9854(18) . ?
Fe1 C26 1.914(2) . ?
Fe1 C27 1.933(2) . ?
Fe1 C28 1.920(2) . ?
Mn1 Cl1 2.4086(7) . ?
Mn1 N4 2.2205(18) . ?
Mn1 N2 2.3993(18) . ?
Mn1 N6 2.1960(18) . ?
Mn1 N7 2.2334(19) . ?
Mn1 N1 2.283(2) . ?
N8 N9 1.363(2) . ?
N8 C35 1.336(3) . ?
N9 C37 1.339(3) . ?
N9 B1 1.542(3) . ?
N12 N13 1.359(2) . ?
N12 C29 1.340(3) . ?
N13 C31 1.345(3) . ?
N13 B1 1.541(3) . ?
N10 N11 1.366(2) . ?
N10 C32 1.335(3) . ?
N11 C34 1.346(3) . ?
N11 B1 1.540(3) . ?
N4 C9 1.320(3) . ?
N4 C16 1.394(3) . ?
N2 C17 1.488(3) . ?
N2 C8 1.486(3) . ?
N2 C7 1.487(3) . ?
N6 C18 1.318(3) . ?
N6 C25 1.395(3) . ?
N14 C27 1.153(3) . ?
N7 C26 1.154(3) . ?
N5 C18 1.359(3) . ?
N5 C20 1.391(3) . ?
N5 C19 1.455(3) . ?
N3 C9 1.357(3) . ?
N3 C11 1.388(3) . ?
N3 C10 1.461(3) . ?
N15 C28 1.154(3) . ?
N1 C5 1.345(3) . ?
N1 C1 1.347(3) . ?
C37 H37 0.9500 . ?
C37 C36 1.380(3) . ?
C35 H35 0.9500 . ?
C35 C36 1.389(3) . ?
C15 H15 0.9500 . ?
C15 C14 1.385(3) . ?
C15 C16 1.393(3) . ?
C18 C17 1.495(3) . ?
C9 C8 1.495(3) . ?
C14 H14 0.9500 . ?
C14 C13 1.403(3) . ?
C17 H17A 0.9900 . ?
C17 H17B 0.9900 . ?
C36 H36 0.9500 . ?
C32 H32 0.9500 . ?
C32 C33 1.392(3) . ?
C8 H8A 0.9900 . ?
C8 H8B 0.9900 . ?
C31 H31 0.9500 . ?
C31 C30 1.374(3) . ?
C16 C11 1.397(3) . ?
C29 H29 0.9500 . ?
C29 C30 1.392(3) . ?
C11 C12 1.392(3) . ?
C7 H7A 0.9900 . ?
C7 H7B 0.9900 . ?
C7 C6 1.531(3) . ?
C24 H24 0.9500 . ?
C24 C25 1.398(3) . ?
C24 C23 1.387(3) . ?
C20 C25 1.398(3) . ?
C20 C21 1.395(3) . ?
C34 H34 0.9500 . ?
C34 C33 1.376(3) . ?
C30 H30 0.9500 . ?
C6 H6A 0.9900 . ?
C6 H6B 0.9900 . ?
C6 C5 1.509(3) . ?
C33 H33 0.9500 . ?
C13 H13 0.9500 . ?
C13 C12 1.384(3) . ?
O1 C40 1.222(5) . ?
C5 C4 1.391(3) . ?
C10 H10A 0.9800 . ?
C10 H10B 0.9800 . ?
C10 H10C 0.9800 . ?
C23 H23 0.9500 . ?
C23 C22 1.402(4) . ?
C12 H12 0.9500 . ?
N16 C40 1.329(4) . ?
N16 C39 1.477(6) . ?
N16 C38 1.436(6) . ?
N16 C39A 1.443(13) . ?
N16 C40A 1.352(14) . ?
N16 C38A 1.464(15) . ?
C19 H19A 0.9800 . ?
C19 H19B 0.9800 . ?
C19 H19C 0.9800 . ?
C4 H4 0.9500 . ?
C4 C3 1.376(4) . ?
C22 H22 0.9500 . ?
C22 C21 1.379(4) . ?
B1 H1 1.0000 . ?
C21 H21 0.9500 . ?
C1 H1A 0.9500 . ?
C1 C2 1.378(4) . ?
C3 H3 0.9500 . ?
C3 C2 1.384(5) . ?
C2 H2 0.9500 . ?
C40 H40 0.9500 . ?
C39 H39A 0.9800 . ?
C39 H39B 0.9800 . ?
C39 H39C 0.9800 . ?
C38 H38A 0.9800 . ?
C38 H38B 0.9800 . ?
C38 H38C 0.9800 . ?
C39A H39D 0.9800 . ?
C39A H39E 0.9800 . ?
C39A H39F 0.9800 . ?
O1A C40A 1.196(15) . ?
C40A H40A 0.9500 . ?
C38A H38D 0.9800 . ?
C38A H38E 0.9800 . ?
C38A H38F 0.9800 . ?

loop_
_geom_torsion_atom_site_label_1
_geom_torsion_atom_site_label_2
_geom_torsion_atom_site_label_3
_geom_torsion_atom_site_label_4
_geom_torsion
_geom_torsion_site_symmetry_1
_geom_torsion_site_symmetry_2
_geom_torsion_site_symmetry_3
_geom_torsion_site_symmetry_4
_geom_torsion_publ_flag
Fe1 N8 N9 C37 -179.99(14) . . . . ?
Fe1 N8 N9 B1 1.4(2) . . . . ?
Fe1 N8 C35 C36 -179.69(15) . . . . ?
Fe1 N12 N13 C31 178.61(14) . . . . ?
Fe1 N12 N13 B1 -2.4(2) . . . . ?
Fe1 N12 C29 C30 -178.44(16) . . . . ?
Fe1 N10 N11 C34 -176.45(15) . . . . ?
Fe1 N10 N11 B1 -0.9(2) . . . . ?
Fe1 N10 C32 C33 175.96(17) . . . . ?
Mn1 N4 C9 N3 156.70(15) . . . . ?
Mn1 N4 C9 C8 -22.6(3) . . . . ?
Mn1 N4 C16 C15 29.8(4) . . . . ?
Mn1 N4 C16 C11 -150.34(16) . . . . ?
Mn1 N2 C17 C18 -33.92(19) . . . . ?
Mn1 N2 C8 C9 -33.4(2) . . . . ?
Mn1 N2 C7 C6 59.3(2) . . . . ?
Mn1 N6 C18 N5 -170.45(14) . . . . ?
Mn1 N6 C18 C17 6.9(3) . . . . ?
Mn1 N6 C25 C24 -15.0(4) . . . . ?
Mn1 N6 C25 C20 167.84(16) . . . . ?
Mn1 N1 C5 C6 3.5(3) . . . . ?
Mn1 N1 C5 C4 -176.08(19) . . . . ?
Mn1 N1 C1 C2 178.0(3) . . . . ?
N8 N9 C37 C36 -0.4(2) . . . . ?
N8 N9 B1 N13 -57.5(2) . . . . ?
N8 N9 B1 N11 56.4(2) . . . . ?
N8 C35 C36 C37 -0.4(3) . . . . ?
N9 N8 C35 C36 0.2(2) . . . . ?
N9 C37 C36 C35 0.5(2) . . . . ?
N12 N13 C31 C30 0.0(2) . . . . ?
N12 N13 B1 N9 57.7(2) . . . . ?
N12 N13 B1 N11 -55.8(2) . . . . ?
N12 C29 C30 C31 0.4(3) . . . . ?
N13 N12 C29 C30 -0.4(2) . . . . ?
N13 C31 C30 C29 -0.3(3) . . . . ?
N10 N11 C34 C33 -0.5(3) . . . . ?
N10 N11 B1 N9 -56.4(2) . . . . ?
N10 N11 B1 N13 57.8(2) . . . . ?
N10 C32 C33 C34 -0.1(3) . . . . ?
N11 N10 C32 C33 -0.2(2) . . . . ?
N11 C34 C33 C32 0.3(3) . . . . ?
N4 C9 C8 N2 39.6(3) . . . . ?
N4 C16 C11 N3 -0.4(2) . . . . ?
N4 C16 C11 C12 177.7(2) . . . . ?
N2 C7 C6 C5 -79.1(3) . . . . ?
N6 C18 C17 N2 20.9(3) . . . . ?
N5 C18 C17 N2 -162.1(2) . . . . ?
N5 C20 C25 N6 -1.1(2) . . . . ?
N5 C20 C25 C24 -178.5(2) . . . . ?
N5 C20 C21 C22 176.4(2) . . . . ?
N3 C9 C8 N2 -139.5(2) . . . . ?
N3 C11 C12 C13 -179.7(2) . . . . ?
N1 C5 C4 C3 -3.0(4) . . . . ?
N1 C1 C2 C3 -0.5(6) . . . . ?
C37 N9 B1 N13 124.3(2) . . . . ?
C37 N9 B1 N11 -121.8(2) . . . . ?
C35 N8 N9 C37 0.1(2) . . . . ?
C35 N8 N9 B1 -178.46(17) . . . . ?
C15 C14 C13 C12 -1.6(4) . . . . ?
C15 C16 C11 N3 179.5(2) . . . . ?
C15 C16 C11 C12 -2.4(3) . . . . ?
C18 N6 C25 C24 177.9(2) . . . . ?
C18 N6 C25 C20 0.8(2) . . . . ?
C18 N5 C20 C25 1.0(2) . . . . ?
C18 N5 C20 C21 -175.3(3) . . . . ?
C9 N4 C16 C15 -179.8(2) . . . . ?
C9 N4 C16 C11 0.1(2) . . . . ?
C9 N3 C11 C16 0.6(2) . . . . ?
C9 N3 C11 C12 -177.2(2) . . . . ?
C14 C15 C16 N4 179.8(2) . . . . ?
C14 C15 C16 C11 0.0(3) . . . . ?
C14 C13 C12 C11 -0.8(4) . . . . ?
C17 N2 C8 C9 -149.02(18) . . . . ?
C17 N2 C7 C6 177.53(18) . . . . ?
C32 N10 N11 C34 0.4(2) . . . . ?
C32 N10 N11 B1 175.96(18) . . . . ?
C8 N2 C17 C18 82.3(2) . . . . ?
C8 N2 C7 C6 -61.7(2) . . . . ?
C31 N13 B1 N9 -123.6(2) . . . . ?
C31 N13 B1 N11 122.9(2) . . . . ?
C16 N4 C9 N3 0.3(2) . . . . ?
C16 N4 C9 C8 -178.95(19) . . . . ?
C16 C15 C14 C13 2.0(3) . . . . ?
C16 C11 C12 C13 2.8(3) . . . . ?
C29 N12 N13 C31 0.3(2) . . . . ?
C29 N12 N13 B1 179.28(18) . . . . ?
C11 N3 C9 N4 -0.5(3) . . . . ?
C11 N3 C9 C8 178.6(2) . . . . ?
C7 N2 C17 C18 -155.25(17) . . . . ?
C7 N2 C8 C9 89.9(2) . . . . ?
C7 C6 C5 N1 40.4(3) . . . . ?
C7 C6 C5 C4 -140.0(2) . . . . ?
C24 C23 C22 C21 -1.1(4) . . . . ?
C20 N5 C18 N6 -0.6(3) . . . . ?
C20 N5 C18 C17 -177.9(2) . . . . ?
C25 N6 C18 N5 -0.1(2) . . . . ?
C25 N6 C18 C17 177.21(19) . . . . ?
C25 C24 C23 C22 -0.1(4) . . . . ?
C25 C20 C21 C22 0.5(4) . . . . ?
C34 N11 B1 N9 118.0(2) . . . . ?
C34 N11 B1 N13 -127.8(2) . . . . ?
C6 C5 C4 C3 177.4(3) . . . . ?
C5 N1 C1 C2 -1.0(5) . . . . ?
C5 C4 C3 C2 1.5(5) . . . . ?
C10 N3 C9 N4 179.7(2) . . . . ?
C10 N3 C9 C8 -1.1(4) . . . . ?
C10 N3 C11 C16 -179.7(2) . . . . ?
C10 N3 C11 C12 2.5(4) . . . . ?
C23 C24 C25 N6 -175.4(2) . . . . ?
C23 C24 C25 C20 1.4(3) . . . . ?
C23 C22 C21 C20 0.9(4) . . . . ?
C19 N5 C18 N6 178.1(2) . . . . ?
C19 N5 C18 C17 0.8(4) . . . . ?
C19 N5 C20 C25 -177.7(2) . . . . ?
C19 N5 C20 C21 6.0(4) . . . . ?
C4 C3 C2 C1 0.2(6) . . . . ?
B1 N9 C37 C36 178.0(2) . . . . ?
B1 N13 C31 C30 -178.8(2) . . . . ?
B1 N11 C34 C33 -175.3(2) . . . . ?
C21 C20 C25 N6 175.7(2) . . . . ?
C21 C20 C25 C24 -1.7(3) . . . . ?
C1 N1 C5 C6 -177.7(2) . . . . ?
C1 N1 C5 C4 2.7(4) . . . . ?
C39 N16 C40 O1 0.8(7) . . . . ?
C38 N16 C40 O1 178.4(5) . . . . ?
C39A N16 C40A O1A 163(2) . . . . ?
C38A N16 C40A O1A 10(3) . . . . ?
